data_7250132
loop_
_publ_author_name
'Feng, Yuying'
'Hua, Carol'
'van Koeverden, Martin P.'

_publ_section_title
;
 The effect of viologen counterions on the topologies of
 La(iii)--tetraoxolene metal--organic frameworks
;
_journal_issue 16
_journal_name_full CrystEngComm
_journal_page_first 2559
_journal_page_last 2569
_journal_paper_doi 10.1039/D5CE00026B
_journal_volume 27
_journal_year 2025
_chemical_formula_moiety 'C9 H6 F3 La O9, 9(H2 O)'
_chemical_formula_sum 'C9 H24 F3 La O18'
_chemical_formula_weight 616.19
_space_group_crystal_system trigonal
_space_group_IT_number 148
_space_group_name_Hall '-R 3'
_space_group_name_H-M_alt 'R -3 :H'
_atom_sites_solution_hydrogens difmap
_atom_sites_solution_primary dual
_audit_creation_date 2024-04-04
_audit_creation_method
;
Olex2 1.5
(compiled 2022.04.07 svn.rca3783a0 for OlexSys, GUI svn.r6498)
;
_audit_update_record
;
2025-01-07 deposited with the CCDC.	2025-03-20 downloaded from the CCDC.
;
_cell_angle_alpha 90
_cell_angle_beta 90
_cell_angle_gamma 120
_cell_formula_units_Z 6
_cell_length_a 14.5860(3)
_cell_length_b 14.5860(3)
_cell_length_c 17.4069(3)
_cell_measurement_reflns_used 2592
_cell_measurement_temperature 99.99(10)
_cell_measurement_theta_max 74.8660
_cell_measurement_theta_min 3.5670
_cell_volume 3207.19(11)
_computing_cell_refinement 'CrysAlisPro 1.171.42.49 (Rigaku OD, 2022)'
_computing_data_collection 'CrysAlisPro 1.171.42.49 (Rigaku OD, 2022)'
_computing_data_reduction 'CrysAlisPro 1.171.42.49 (Rigaku OD, 2022)'
_computing_molecular_graphics 'Olex2 1.5 (Dolomanov et al., 2009)'
_computing_publication_material 'Olex2 1.5 (Dolomanov et al., 2009)'
_computing_structure_refinement 'SHELXL 2018/3 (Sheldrick, 2015)'
_computing_structure_solution 'SHELXT 2018/2 (Sheldrick, 2018)'
_diffrn_ambient_environment N~2~
_diffrn_ambient_temperature 99.99(10)
_diffrn_detector 'Hybrid Pixel Array Detector'
_diffrn_detector_area_resol_mean 10.0000
_diffrn_detector_type HyPix
_diffrn_measured_fraction_theta_full 0.995
_diffrn_measured_fraction_theta_max 0.949
_diffrn_measurement_details
;
List of Runs (angles in degrees, time in seconds):

  # Type    Start    End  Width  t~exp~   \w     \q     \k     \f   Frames
#--------------------------------------------------------------------------
  1  \w     33.00  80.00   0.50    0.40    --  105.30 -73.00 -46.00   94
  2  \w     38.00  65.00   0.50    0.40    --  105.30 -61.00   0.00   54
  3  \w     33.00  61.00   0.50    0.40    --  105.30 -61.00  30.00   56
  4  \w     40.00  66.00   0.50    0.40    --  105.30 -61.00 120.00   52
  5  \w    147.00 173.00   0.50    0.40    --  105.30  30.00  90.00   52
  6  \w     94.00 120.00   0.50    0.40    --  105.30  30.00  90.00   52
  7  \w    -17.00  30.00   0.50    0.20    --   47.26 -19.00 -30.00   94
  8  \w     36.00 107.00   0.50    0.40    --  105.30-103.00 -74.00  142
  9  \w   -107.00 -37.00   0.50    0.20    --  -47.26 -51.00 152.00  140
 10  \w   -154.00 -92.00   0.50    0.40    --  -91.75 -94.00  30.00  124
 11  \w    -49.00 -23.00   0.50    0.40    --  -91.75  45.00   0.00   52
 12  \w    -49.00 -28.00   0.50    0.40    --  -91.75  45.00 120.00   42
;
_diffrn_measurement_device 'four-circle diffractometer'
_diffrn_measurement_device_type 'XtaLAB Synergy, Dualflex, HyPix'
_diffrn_measurement_method '\w scans'
_diffrn_orient_matrix_type 'CrysAlisPro convention (1999,Acta A55,543-557)'
_diffrn_orient_matrix_UB_11 -0.1073514000
_diffrn_orient_matrix_UB_12 -0.0714561000
_diffrn_orient_matrix_UB_13 0.0392989000
_diffrn_orient_matrix_UB_21 0.0460983000
_diffrn_orient_matrix_UB_22 -0.0629714000
_diffrn_orient_matrix_UB_23 0.0389094000
_diffrn_orient_matrix_UB_31 0.0349414000
_diffrn_orient_matrix_UB_32 0.0759915000
_diffrn_orient_matrix_UB_33 0.0691880000
_diffrn_radiation_monochromator mirror
_diffrn_radiation_probe x-ray
_diffrn_radiation_type 'Cu K\a'
_diffrn_radiation_wavelength 1.54184
_diffrn_reflns_av_R_equivalents 0.0348
_diffrn_reflns_av_unetI/netI 0.0386
_diffrn_reflns_Laue_measured_fraction_full 0.995
_diffrn_reflns_Laue_measured_fraction_max 0.949
_diffrn_reflns_limit_h_max 17
_diffrn_reflns_limit_h_min -17
_diffrn_reflns_limit_k_max 18
_diffrn_reflns_limit_k_min -12
_diffrn_reflns_limit_l_max 21
_diffrn_reflns_limit_l_min -20
_diffrn_reflns_number 3641
_diffrn_reflns_point_group_measured_fraction_full 0.995
_diffrn_reflns_point_group_measured_fraction_max 0.949
_diffrn_reflns_theta_full 67.684
_diffrn_reflns_theta_max 76.404
_diffrn_reflns_theta_min 4.325
_diffrn_source 'micro-focus sealed X-ray tube'
_diffrn_source_type 'PhotonJet (Cu) X-ray Source'
_exptl_absorpt_coefficient_mu 16.480
_exptl_absorpt_correction_T_max 0.725
_exptl_absorpt_correction_T_min 0.404
_exptl_absorpt_correction_type gaussian
_exptl_absorpt_process_details
;
CrysAlisPro 1.171.42.49 (Rigaku Oxford Diffraction, 2022)
Numerical absorption correction based on gaussian integration over
a multifaceted crystal model
Empirical absorption correction using spherical harmonics,
implemented in SCALE3 ABSPACK scaling algorithm.
;
_exptl_crystal_colour green
_exptl_crystal_colour_primary green
_exptl_crystal_density_diffrn 1.914
_exptl_crystal_description hexagonal
_exptl_crystal_F_000 1836
_exptl_crystal_size_max 0.083
_exptl_crystal_size_mid 0.082
_exptl_crystal_size_min 0.035
_refine_diff_density_max 1.133
_refine_diff_density_min -0.905
_refine_diff_density_rms 0.121
_refine_ls_extinction_method none
_refine_ls_goodness_of_fit_ref 1.083
_refine_ls_hydrogen_treatment refxyz
_refine_ls_matrix_type full
_refine_ls_number_parameters 119
_refine_ls_number_reflns 1419
_refine_ls_number_restraints 12
_refine_ls_restrained_S_all 1.078
_refine_ls_R_factor_all 0.0321
_refine_ls_R_factor_gt 0.0314
_refine_ls_shift/su_max 0.000
_refine_ls_shift/su_mean 0.000
_refine_ls_structure_factor_coef Fsqd
_refine_ls_weighting_details 'w=1/[\s^2^(Fo^2^)+(0.0400P)^2^+21.4064P] where P=(Fo^2^+2Fc^2^)/3'
_refine_ls_weighting_scheme calc
_refine_ls_wR_factor_gt 0.0800
_refine_ls_wR_factor_ref 0.0805
_reflns_Friedel_coverage 0.000
_reflns_number_gt 1378
_reflns_number_total 1419
_reflns_threshold_expression 'I > 2\s(I)'
_cod_data_source_file d5ce00026b2.cif
_cod_data_source_block mf-1-32b_abs_a
_cod_depositor_comments 'Adding full bibliography for 7250132--7250140.cif.'
_cod_original_cell_volume 3207.19(14)
_cod_original_sg_symbol_H-M 'R -3'
_cod_database_code 7250132
_shelx_shelxl_version_number 2018/3
_chemical_oxdiff_formula 'C9 H24 F3 La O18'
_chemical_oxdiff_usercomment 'solvent:acetone and water'
_shelx_space_group_comment
;
The symmetry employed for this shelxl refinement is uniquely defined
by the following loop, which should always be used as a source of
symmetry information in preference to the above space-group names.
They are only intended as comments.
;
_shelx_estimated_absorpt_t_max 0.596
_shelx_estimated_absorpt_t_min 0.342
_olex2_refinement_description
;
1. Fixed Uiso
 At 1.5 times of:
  All H(H) groups, All O(H,H) groups
2. Restrained distances
 O6-H6A = O6-H6B
 0.84 with sigma of 0.02
 H6A-H6B
 1.34 with sigma of 0.04
 O7-H7A = O7-H7B
 0.84 with sigma of 0.02
 H7A-H7B
 1.34 with sigma of 0.04
 O8-H8A = O8-H8B
 0.84 with sigma of 0.02
 H8A-H8B
 1.34 with sigma of 0.04
 O9-H9A = O9-H9B
 0.84 with sigma of 0.02
 H9A-H9B
 1.34 with sigma of 0.04
;
_olex2_submission_special_instructions 'No special instructions were received'
_oxdiff_exptl_absorpt_empirical_details
;
Empirical correction (ABSPACK) includes:
- Absorption correction using spherical harmonics
- Frame scaling
;
_oxdiff_exptl_absorpt_empirical_full_max 1.334
_oxdiff_exptl_absorpt_empirical_full_min 0.821

loop_
_space_group_symop_operation_xyz
'x, y, z'
'-y, x-y, z'
'-x+y, -x, z'
'x+2/3, y+1/3, z+1/3'
'-y+2/3, x-y+1/3, z+1/3'
'-x+y+2/3, -x+1/3, z+1/3'
'x+1/3, y+2/3, z+2/3'
'-y+1/3, x-y+2/3, z+2/3'
'-x+y+1/3, -x+2/3, z+2/3'
'-x, -y, -z'
'y, -x+y, -z'
'x-y, x, -z'
'-x+2/3, -y+1/3, -z+1/3'
'y+2/3, -x+y+1/3, -z+1/3'
'x-y+2/3, x+1/3, -z+1/3'
'-x+1/3, -y+2/3, -z+2/3'
'y+1/3, -x+y+2/3, -z+2/3'
'x-y+1/3, x+2/3, -z+2/3'

loop_
_atom_site_label
_atom_site_type_symbol
_atom_site_fract_x
_atom_site_fract_y
_atom_site_fract_z
_atom_site_U_iso_or_equiv
_atom_site_adp_type
_atom_site_occupancy
_atom_site_site_symmetry_order
_atom_site_calc_flag
_atom_site_refinement_flags_posn
_atom_site_refinement_flags_adp
_atom_site_refinement_flags_occupancy
_atom_site_disorder_assembly
_atom_site_disorder_group
La1 La 0.333333 0.666667 0.42538(2) 0.01167(14) Uani 1 3 d S T P . .
O1 O 0.3290(2) 0.4876(2) 0.41326(15) 0.0155(5) Uani 1 1 d . . . . .
C2 C 0.2552(3) 0.4124(3) 0.3763(2) 0.0151(7) Uani 1 1 d . . . . .
C3 C 0.2352(3) 0.3084(3) 0.3764(2) 0.0156(7) Uani 1 1 d . . . . .
C4 C 0.1490(3) 0.2274(3) 0.3386(2) 0.0169(8) Uani 1 1 d . . . . .
O5 O 0.1221(2) 0.1298(2) 0.34090(15) 0.0151(5) Uani 1 1 d . . . . .
F6 F 0.29941(18) 0.28508(18) 0.41856(13) 0.0196(5) Uani 1 1 d . . . . .
O6 O 0.4664(2) 0.6693(2) 0.51684(17) 0.0221(6) Uani 1 1 d D . . . .
H6A H 0.472(4) 0.621(3) 0.536(3) 0.033 Uiso 1 1 d D U . . .
H6B H 0.510(4) 0.727(2) 0.536(3) 0.033 Uiso 1 1 d D U . . .
O7 O 0.7474(3) 0.6046(3) 0.41228(19) 0.0264(7) Uani 1 1 d D . . . .
H7A H 0.6819(19) 0.580(6) 0.408(5) 0.08(3) Uiso 1 1 d D . . . .
H7B H 0.772(6) 0.664(4) 0.434(5) 0.118 Uiso 1 1 d D U . . .
O8 O 0.5290(2) 0.4904(2) 0.40290(18) 0.0231(6) Uani 1 1 d D . . . .
H8A H 0.475(3) 0.492(4) 0.419(3) 0.035 Uiso 1 1 d D U . . .
H8B H 0.508(4) 0.456(4) 0.361(2) 0.035 Uiso 1 1 d D U . . .
O9 O 0.8658(3) 0.8087(3) 0.46199(17) 0.0249(6) Uani 1 1 d D . . . .
H9A H 0.902(4) 0.837(4) 0.422(2) 0.037 Uiso 1 1 d D U . . .
H9B H 0.838(4) 0.845(4) 0.475(3) 0.037 Uiso 1 1 d D U . . .

loop_
_atom_site_aniso_label
_atom_site_aniso_U_11
_atom_site_aniso_U_22
_atom_site_aniso_U_33
_atom_site_aniso_U_23
_atom_site_aniso_U_13
_atom_site_aniso_U_12
La1 0.00996(16) 0.00996(16) 0.0151(2) 0.000 0.000 0.00498(8)
O1 0.0120(13) 0.0137(12) 0.0203(13) -0.0005(10) -0.0006(10) 0.0061(11)
C2 0.0126(17) 0.0150(18) 0.0171(17) 0.0017(13) 0.0029(13) 0.0064(15)
C3 0.0140(18) 0.0155(18) 0.0180(18) 0.0005(14) -0.0037(14) 0.0078(15)
C4 0.0190(19) 0.0172(18) 0.0172(17) 0.0028(14) 0.0024(14) 0.0111(16)
O5 0.0151(13) 0.0102(12) 0.0202(13) -0.0008(10) -0.0034(10) 0.0065(11)
F6 0.0201(12) 0.0174(11) 0.0242(11) 0.0003(9) -0.0047(9) 0.0115(10)
O6 0.0211(15) 0.0124(14) 0.0313(15) -0.0004(11) -0.0076(12) 0.0072(12)
O7 0.0210(16) 0.0235(16) 0.0339(17) 0.0042(13) -0.0015(13) 0.0105(13)
O8 0.0194(15) 0.0240(16) 0.0279(15) 0.0001(12) -0.0027(12) 0.0123(13)
O9 0.0252(16) 0.0279(16) 0.0261(15) 0.0054(12) 0.0086(12) 0.0167(13)

loop_
_atom_type_symbol
_atom_type_description
_atom_type_scat_dispersion_real
_atom_type_scat_dispersion_imag
_atom_type_scat_source
C C 0.0181 0.0091 'International Tables Vol C Tables 4.2.6.8 and 6.1.1.4'
H H 0.0000 0.0000 'International Tables Vol C Tables 4.2.6.8 and 6.1.1.4'
O O 0.0492 0.0322 'International Tables Vol C Tables 4.2.6.8 and 6.1.1.4'
F F 0.0727 0.0534 'International Tables Vol C Tables 4.2.6.8 and 6.1.1.4'
La La -1.4094 9.0376 'International Tables Vol C Tables 4.2.6.8 and 6.1.1.4'

loop_
_exptl_crystal_face_index_h
_exptl_crystal_face_index_k
_exptl_crystal_face_index_l
_exptl_crystal_face_perp_dist
-2 -2 -10 0.0167
2 1 11 0.0175
0 -4 -10 0.0202
-7 -2 -1 0.0180
-5 4 9 0.0273
5 -4 -9 0.0273
-5 9 0 0.0488
4 -9 -1 0.0297
6 3 4 0.0406
-3 1 -11 0.0201

loop_
_geom_angle_atom_site_label_1
_geom_angle_atom_site_label_2
_geom_angle_atom_site_label_3
_geom_angle
_geom_angle_site_symmetry_1
_geom_angle_site_symmetry_3
_geom_angle_publ_flag
O1 La1 O1 119.344(16) 2_665 . ?
O1 La1 O1 119.344(16) 3_565 . ?
O1 La1 O1 119.341(16) 3_565 2_665 ?
O5 La1 O1 62.36(8) 18 3_565 ?
O5 La1 O1 62.36(8) 17 2_665 ?
O5 La1 O1 68.21(8) 17 . ?
O5 La1 O1 131.86(8) 18 . ?
O5 La1 O1 68.21(8) 18 2_665 ?
O5 La1 O1 131.87(8) 16 2_665 ?
O5 La1 O1 131.87(8) 17 3_565 ?
O5 La1 O1 62.35(8) 16 . ?
O5 La1 O1 68.22(8) 16 3_565 ?
O5 La1 O5 78.13(9) 18 17 ?
O5 La1 O5 78.13(9) 18 16 ?
O5 La1 O5 78.13(9) 16 17 ?
O6 La1 O1 144.98(9) 2_665 . ?
O6 La1 O1 144.98(9) 3_565 2_665 ?
O6 La1 O1 72.18(9) . . ?
O6 La1 O1 69.09(9) . 2_665 ?
O6 La1 O1 69.09(9) 2_665 3_565 ?
O6 La1 O1 72.18(9) 3_565 3_565 ?
O6 La1 O1 72.18(9) 2_665 2_665 ?
O6 La1 O1 144.98(9) . 3_565 ?
O6 La1 O1 69.09(9) 3_565 . ?
O6 La1 O5 137.30(9) . 18 ?
O6 La1 O5 82.97(9) . 17 ?
O6 La1 O5 82.97(9) 3_565 16 ?
O6 La1 O5 137.30(9) 2_665 16 ?
O6 La1 O5 137.30(9) 3_565 17 ?
O6 La1 O5 82.97(9) 2_665 18 ?
O6 La1 O5 134.45(9) 2_665 17 ?
O6 La1 O5 134.45(9) . 16 ?
O6 La1 O5 134.45(9) 3_565 18 ?
O6 La1 O6 83.65(11) 2_665 3_565 ?
O6 La1 O6 83.65(11) 3_565 . ?
O6 La1 O6 83.65(11) 2_665 . ?
C2 O1 La1 119.8(2) . . ?
O1 C2 C3 124.7(4) . . ?
O1 C2 C4 116.8(3) . 16 ?
C3 C2 C4 118.6(3) . 16 ?
C4 C3 C2 122.3(4) . . ?
F6 C3 C2 118.4(3) . . ?
F6 C3 C4 119.1(3) . . ?
C3 C4 C2 118.9(3) . 16 ?
O5 C4 C2 115.7(3) . 16 ?
O5 C4 C3 125.4(4) . . ?
C4 O5 La1 121.6(2) . 16 ?
La1 O6 H6A 132(4) . . ?
La1 O6 H6B 118(4) . . ?
H6A O6 H6B 110(4) . . ?
H7A O7 H7B 107(5) . . ?
H8A O8 H8B 104(4) . . ?
H9A O9 H9B 107(4) . . ?

loop_
_geom_bond_atom_site_label_1
_geom_bond_atom_site_label_2
_geom_bond_distance
_geom_bond_site_symmetry_2
_geom_bond_publ_flag
La1 O1 2.590(3) . ?
La1 O1 2.590(3) 2_665 ?
La1 O1 2.590(3) 3_565 ?
La1 O5 2.528(3) 16 ?
La1 O5 2.528(3) 18 ?
La1 O5 2.528(3) 17 ?
La1 O6 2.495(3) . ?
La1 O6 2.495(3) 2_665 ?
La1 O6 2.495(3) 3_565 ?
O1 C2 1.262(5) . ?
C2 C3 1.394(5) . ?
C2 C4 1.528(5) 16 ?
C3 C4 1.387(6) . ?
C3 F6 1.361(4) . ?
C4 O5 1.274(5) . ?
O6 H6A 0.823(19) . ?
O6 H6B 0.83(2) . ?
O7 H7A 0.84(2) . ?
O7 H7B 0.84(2) . ?
O8 H8A 0.851(19) . ?
O8 H8B 0.846(19) . ?
O9 H9A 0.84(2) . ?
O9 H9B 0.840(19) . ?

loop_
_geom_torsion_atom_site_label_1
_geom_torsion_atom_site_label_2
_geom_torsion_atom_site_label_3
_geom_torsion_atom_site_label_4
_geom_torsion
_geom_torsion_site_symmetry_1
_geom_torsion_site_symmetry_2
_geom_torsion_site_symmetry_3
_geom_torsion_site_symmetry_4
_geom_torsion_publ_flag
La1 O1 C2 C3 -169.2(3) . . . . ?
La1 O1 C2 C4 11.4(4) . . . 16 ?
O1 C2 C3 C4 175.8(4) . . . . ?
O1 C2 C3 F6 -0.4(6) . . . . ?
C2 C3 C4 C2 4.8(6) . . . 16 ?
C2 C3 C4 O5 -174.8(4) . . . . ?
C2 C4 O5 La1 18.9(4) 16 . . 16 ?
C3 C4 O5 La1 -161.5(3) . . . 16 ?
C4 C2 C3 C4 -4.7(6) 16 . . . ?
C4 C2 C3 F6 179.1(3) 16 . . . ?
F6 C3 C4 C2 -179.1(3) . . . 16 ?
F6 C3 C4 O5 1.4(6) . . . . ?

loop_
_exptl_oxdiff_crystal_face_indexfrac_h
_exptl_oxdiff_crystal_face_indexfrac_k
_exptl_oxdiff_crystal_face_indexfrac_l
_exptl_oxdiff_crystal_face_x
_exptl_oxdiff_crystal_face_y
_exptl_oxdiff_crystal_face_z
-1.7033 -1.9410 -10.4219 -0.0880 -0.3618 -0.9281
2.1759 1.0407 10.5926 0.1083 0.4469 0.8880
-0.3873 -4.2174 -9.5102 -0.0308 -0.1223 -0.9920
-6.6714 -2.4233 -1.1882 0.8427 -0.2012 -0.4995
-4.8798 4.3757 9.2964 0.5765 -0.1388 0.8052
4.8798 -4.3757 -9.2964 -0.5765 0.1388 -0.8052
-4.6066 9.4688 -0.3545 -0.1960 -0.8224 0.5341
4.1056 -9.3723 -1.4490 0.1720 0.7231 -0.6690
5.9578 2.7880 3.7534 -0.6913 0.2451 0.6797
-3.1875 1.0426 -10.6067 -0.1491 -0.6253 -0.7660
